data_4325337
loop_
_publ_author_name
'Michael S. Hill'
'Gabriele Kociok-K\"ohn'
'Dugald J. MacDougall'

_publ_section_title
;
 N-Heterocyclic Carbenes and Charge Separation in Heterometallic s-Block
 Silylamides
;
_journal_name_full 'Inorganic Chemistry'
_journal_page_first 5234
_journal_page_last 5241
_journal_paper_doi 10.1021/ic2005634
_journal_volume 50
_journal_year 2011
_chemical_formula_moiety 'C66 H108 K2 N6 Si4, 4(C7 H8)'
_chemical_formula_sum 'C94 H140 K2 N6 Si4'
_chemical_formula_weight 1544.68
_chemical_name_systematic
;
 ?
;
_space_group_IT_number 14
_symmetry_cell_setting monoclinic
_symmetry_space_group_name_Hall '-P 2ybc'
_symmetry_space_group_name_H-M 'P 1 21/c 1'
_atom_sites_solution_hydrogens geom
_atom_sites_solution_primary direct
_atom_sites_solution_secondary difmap
_audit_creation_method SHELXL-97
_cell_angle_alpha 90.00
_cell_angle_beta 102.1640(10)
_cell_angle_gamma 90.00
_cell_formula_units_Z 2
_cell_length_a 13.37860(10)
_cell_length_b 17.3987(2)
_cell_length_c 21.1682(2)
_cell_measurement_reflns_used 72226
_cell_measurement_temperature 150(2)
_cell_measurement_theta_max 27.485
_cell_measurement_theta_min 2.910
_cell_volume 4816.70(8)
_computing_cell_refinement 'HKL Scalepack (Otwinski & Minor, 1997)'
_computing_data_collection 'Collect (Nonius BV, 1997-2000)'
_computing_data_reduction
;
 DENZO-SCALEPACK Z. Otwinowski and W. Minor, " 
 Processing of X-ray Diffraction Data Collected in Oscillation Mode ", 
 Methods in Enzymology, Volume 276: Macromolecular Crystallography, 
 part A, p.307-326, 1997,C.W. Carter, Jr. & R. M. Sweet, Eds., Academic Press.
;
_computing_molecular_graphics 'ORTEP3 for Windows - Farrugia, L. J. J. Appl. Crystallogr. 1997, 30, 565'
_computing_publication_material
;
 'WinGX publication routines, Farrugia, 
 L. J., J. Appl. Crystallogr., 1999, 32, 837-838
;
_computing_structure_refinement
;
 SHELXL97 -Program for Crystal Structure Analysis (Release 97-2). 
 Sheldrick, G.M., Instit\"ut f\"ur Anorganische Chemie der Universit\"at, 
 Tammanstrasse 4, D-3400 G\"ottingen, Germany, 1998 
;
_computing_structure_solution
; 
 SIR97- Altomare A., Burla M.C., Camalli M., Cascarano G.L., Giacovazzo C. , 
 Guagliardi A., Moliterni A.G.G., Polidori G.,Spagna R. 
 (1999) J. Appl. Cryst. 32, 115-119
;
_diffrn_ambient_temperature 150(2)
_diffrn_measured_fraction_theta_full 0.994
_diffrn_measured_fraction_theta_max 0.994
_diffrn_measurement_device_type 'Nonius Kappa CCD'
_diffrn_measurement_method '367 1.6 degree images with \F and \w scans'
_diffrn_radiation_monochromator graphite
_diffrn_radiation_source 'fine-focus sealed tube'
_diffrn_radiation_type MoK\a
_diffrn_radiation_wavelength 0.71073
_diffrn_reflns_av_R_equivalents 0.0424
_diffrn_reflns_av_sigmaI/netI 0.0275
_diffrn_reflns_limit_h_max 17
_diffrn_reflns_limit_h_min -17
_diffrn_reflns_limit_k_max 22
_diffrn_reflns_limit_k_min -22
_diffrn_reflns_limit_l_max 27
_diffrn_reflns_limit_l_min -27
_diffrn_reflns_number 77773
_diffrn_reflns_theta_full 27.49
_diffrn_reflns_theta_max 27.49
_diffrn_reflns_theta_min 4.57
_diffrn_standards_decay_% 0
_diffrn_standards_number 0
_exptl_absorpt_coefficient_mu 0.192
_exptl_absorpt_correction_type none
_exptl_crystal_colour colourless
_exptl_crystal_density_diffrn 1.065
_exptl_crystal_description block
_exptl_crystal_F_000 1680
_exptl_crystal_size_max 0.25
_exptl_crystal_size_mid 0.10
_exptl_crystal_size_min 0.10
_refine_diff_density_max 0.513
_refine_diff_density_min -0.424
_refine_diff_density_rms 0.041
_refine_ls_extinction_method none
_refine_ls_goodness_of_fit_ref 1.022
_refine_ls_hydrogen_treatment constr
_refine_ls_matrix_type full
_refine_ls_number_parameters 576
_refine_ls_number_reflns 11005
_refine_ls_number_restraints 2
_refine_ls_restrained_S_all 1.026
_refine_ls_R_factor_all 0.0722
_refine_ls_R_factor_gt 0.0517
_refine_ls_shift/su_max 0.001
_refine_ls_shift/su_mean 0.000
_refine_ls_structure_factor_coef Fsqd
_refine_ls_weighting_details 'calc w=1/[\s^2^(Fo^2^)+(0.0586P)^2^+2.5467P] where P=(Fo^2^+2Fc^2^)/3'
_refine_ls_weighting_scheme calc
_refine_ls_wR_factor_gt 0.1258
_refine_ls_wR_factor_ref 0.1403
_reflns_number_gt 8400
_reflns_number_total 11005
_reflns_threshold_expression >2sigma(I)
_cod_data_source_file ic2005634_si_001_10.cif
_cod_data_source_block compound10
_cod_database_code 4325337

loop_
_symmetry_equiv_pos_as_xyz
'x, y, z'
'-x, y+1/2, -z+1/2'
'-x, -y, -z'
'x, -y-1/2, z-1/2'

loop_
_atom_site_label
_atom_site_type_symbol
_atom_site_fract_x
_atom_site_fract_y
_atom_site_fract_z
_atom_site_U_iso_or_equiv
_atom_site_adp_type
_atom_site_occupancy
_atom_site_symmetry_multiplicity
_atom_site_calc_flag
_atom_site_refinement_flags
_atom_site_disorder_assembly
_atom_site_disorder_group
K K 0.07678(3) 0.40360(2) 0.009072(19) 0.04221(11) Uani 1 1 d . . .
Si1 Si -0.19676(4) 0.40918(3) -0.06104(3) 0.04262(14) Uani 1 1 d . . .
Si2 Si -0.06070(4) 0.47481(3) -0.14737(2) 0.04292(14) Uani 1 1 d . . .
N1 N 0.16201(10) 0.17792(8) 0.03099(6) 0.0316(3) Uani 1 1 d . . .
N2 N 0.29671(10) 0.24543(8) 0.04925(7) 0.0325(3) Uani 1 1 d . . .
N3 N -0.10031(12) 0.45960(9) -0.07882(7) 0.0384(3) Uani 1 1 d . . .
C1 C 0.19249(12) 0.25309(9) 0.03236(7) 0.0306(3) Uani 1 1 d . . .
C2 C 0.24343(14) 0.12698(10) 0.04622(9) 0.0403(4) Uani 1 1 d . . .
H2 H 0.2394 0.0725 0.0481 0.048 Uiso 1 1 calc R . .
C3 C 0.32875(14) 0.16963(10) 0.05779(9) 0.0397(4) Uani 1 1 d . . .
H3 H 0.3972 0.1516 0.0695 0.048 Uiso 1 1 calc R . .
C4 C 0.05761(13) 0.15169(9) 0.01255(8) 0.0341(4) Uani 1 1 d . . .
C5 C -0.00296(14) 0.15062(10) 0.05895(9) 0.0390(4) Uani 1 1 d . . .
C6 C -0.10079(15) 0.11997(12) 0.03994(11) 0.0484(5) Uani 1 1 d . . .
H6 H -0.1443 0.1178 0.0700 0.058 Uiso 1 1 calc R . .
C7 C -0.13550(16) 0.09258(12) -0.02216(11) 0.0525(5) Uani 1 1 d . . .
H7 H -0.2021 0.0710 -0.0338 0.063 Uiso 1 1 calc R . .
C8 C -0.07538(16) 0.09611(12) -0.06717(11) 0.0521(5) Uani 1 1 d . . .
H8 H -0.1012 0.0778 -0.1098 0.062 Uiso 1 1 calc R . .
C9 C 0.02334(15) 0.12631(11) -0.05087(9) 0.0437(4) Uani 1 1 d . . .
C10 C 0.03630(16) 0.18238(13) 0.12676(9) 0.0509(5) Uani 1 1 d . . .
H10 H 0.0821 0.2267 0.1227 0.061 Uiso 1 1 calc R . .
C11 C 0.1013(2) 0.12249(19) 0.17034(12) 0.0760(8) Uani 1 1 d . . .
H11A H 0.1292 0.1453 0.2127 0.114 Uiso 1 1 calc R . .
H11B H 0.1575 0.1057 0.1505 0.114 Uiso 1 1 calc R . .
H11C H 0.0586 0.0782 0.1756 0.114 Uiso 1 1 calc R . .
C12 C -0.0477(2) 0.21256(16) 0.15845(12) 0.0668(7) Uani 1 1 d . . .
H12A H -0.0906 0.2488 0.1292 0.100 Uiso 1 1 calc R . .
H12B H -0.0169 0.2389 0.1988 0.100 Uiso 1 1 calc R . .
H12C H -0.0896 0.1696 0.1678 0.100 Uiso 1 1 calc R . .
C13 C 0.08835(18) 0.13466(15) -0.10116(10) 0.0575(6) Uani 1 1 d . . .
H13 H 0.1604 0.1428 -0.0773 0.069 Uiso 1 1 calc R . .
C14 C 0.0882(4) 0.06442(18) -0.14295(17) 0.1079(13) Uani 1 1 d . . .
H14A H 0.0185 0.0545 -0.1672 0.162 Uiso 1 1 calc R . .
H14B H 0.1127 0.0200 -0.1156 0.162 Uiso 1 1 calc R . .
H14C H 0.1333 0.0731 -0.1732 0.162 Uiso 1 1 calc R . .
C15 C 0.0586(4) 0.2030(2) -0.1413(2) 0.1330(18) Uani 1 1 d . . .
H15A H -0.0101 0.1957 -0.1678 0.200 Uiso 1 1 calc R . .
H15B H 0.1072 0.2110 -0.1694 0.200 Uiso 1 1 calc R . .
H15C H 0.0590 0.2480 -0.1134 0.200 Uiso 1 1 calc R . .
C16 C 0.36743(12) 0.30898(10) 0.05879(9) 0.0351(4) Uani 1 1 d . . .
C17 C 0.40186(14) 0.33765(11) 0.00543(9) 0.0405(4) Uani 1 1 d . . .
C18 C 0.47644(15) 0.39484(12) 0.01714(11) 0.0480(5) Uani 1 1 d . . .
H18 H 0.5018 0.4158 -0.0178 0.058 Uiso 1 1 calc R . .
C19 C 0.51376(16) 0.42137(12) 0.07912(12) 0.0516(5) Uani 1 1 d . . .
H19 H 0.5660 0.4593 0.0863 0.062 Uiso 1 1 calc R . .
C20 C 0.47667(15) 0.39383(12) 0.13049(11) 0.0497(5) Uani 1 1 d . . .
H20 H 0.5024 0.4138 0.1726 0.060 Uiso 1 1 calc R . .
C21 C 0.40145(14) 0.33674(11) 0.12153(9) 0.0416(4) Uani 1 1 d . . .
C22 C 0.36075(18) 0.30728(13) -0.06262(10) 0.0529(5) Uani 1 1 d . . .
H22 H 0.2912 0.2856 -0.0638 0.063 Uiso 1 1 calc R . .
C23 C 0.4277(3) 0.24237(15) -0.07881(14) 0.0855(9) Uani 1 1 d . . .
H23A H 0.4961 0.2623 -0.0792 0.128 Uiso 1 1 calc R . .
H23B H 0.3972 0.2214 -0.1215 0.128 Uiso 1 1 calc R . .
H23C H 0.4328 0.2018 -0.0462 0.128 Uiso 1 1 calc R . .
C24 C 0.34986(19) 0.36949(15) -0.11450(11) 0.0586(6) Uani 1 1 d . . .
H24A H 0.3115 0.4130 -0.1023 0.088 Uiso 1 1 calc R . .
H24B H 0.3133 0.3485 -0.1559 0.088 Uiso 1 1 calc R . .
H24C H 0.4179 0.3869 -0.1186 0.088 Uiso 1 1 calc R . .
C25 C 0.36093(18) 0.30582(14) 0.17821(10) 0.0574(6) Uani 1 1 d . . .
H25 H 0.2961 0.2773 0.1607 0.069 Uiso 1 1 calc R . .
C26 C 0.4364(3) 0.24956(18) 0.21817(14) 0.0887(9) Uani 1 1 d . . .
H26A H 0.4523 0.2086 0.1901 0.133 Uiso 1 1 calc R . .
H26B H 0.4060 0.2272 0.2522 0.133 Uiso 1 1 calc R . .
H26C H 0.4993 0.2769 0.2378 0.133 Uiso 1 1 calc R . .
C27 C 0.3364(2) 0.3706(2) 0.22147(14) 0.0826(8) Uani 1 1 d . . .
H27A H 0.4002 0.3941 0.2446 0.124 Uiso 1 1 calc R . .
H27B H 0.2990 0.3496 0.2527 0.124 Uiso 1 1 calc R . .
H27C H 0.2943 0.4095 0.1948 0.124 Uiso 1 1 calc R . .
C28 C -0.2428(2) 0.4543(2) 0.00859(14) 0.0793(8) Uani 1 1 d . . .
H28A H -0.1847 0.4619 0.0449 0.119 Uiso 1 1 calc R . .
H28B H -0.2930 0.4205 0.0220 0.119 Uiso 1 1 calc R . .
H28C H -0.2746 0.5041 -0.0049 0.119 Uiso 1 1 calc R . .
C29 C -0.3169(2) 0.39935(17) -0.12525(14) 0.0719(7) Uani 1 1 d . . .
H29A H -0.3427 0.4505 -0.1396 0.108 Uiso 1 1 calc R . .
H29B H -0.3687 0.3717 -0.1075 0.108 Uiso 1 1 calc R . .
H29C H -0.3019 0.3707 -0.1620 0.108 Uiso 1 1 calc R . .
C30 C -0.1590(2) 0.30887(15) -0.03314(17) 0.0825(9) Uani 1 1 d . . .
H30A H -0.1064 0.3110 0.0068 0.124 Uiso 1 1 calc R . .
H30B H -0.1319 0.2819 -0.0666 0.124 Uiso 1 1 calc R . .
H30C H -0.2190 0.2813 -0.0251 0.124 Uiso 1 1 calc R . .
C31 C 0.0643(2) 0.42641(17) -0.15019(13) 0.0710(7) Uani 1 1 d . . .
H31A H 0.1176 0.4450 -0.1144 0.106 Uiso 1 1 calc R . .
H31B H 0.0835 0.4384 -0.1913 0.106 Uiso 1 1 calc R . .
H31C H 0.0568 0.3707 -0.1464 0.106 Uiso 1 1 calc R . .
C32 C -0.1483(2) 0.44157(15) -0.22379(10) 0.0646(6) Uani 1 1 d . . .
H32A H -0.2147 0.4673 -0.2284 0.097 Uiso 1 1 calc R . .
H32B H -0.1578 0.3858 -0.2220 0.097 Uiso 1 1 calc R . .
H32C H -0.1182 0.4543 -0.2609 0.097 Uiso 1 1 calc R . .
C33 C -0.0359(2) 0.58043(13) -0.15896(11) 0.0659(7) Uani 1 1 d . . .
H33A H -0.0980 0.6099 -0.1582 0.099 Uiso 1 1 calc R . .
H33B H -0.0163 0.5879 -0.2006 0.099 Uiso 1 1 calc R . .
H33C H 0.0196 0.5981 -0.1241 0.099 Uiso 1 1 calc R . .
C34 C 0.3820(6) 0.0368(5) 0.2192(4) 0.101(3) Uani 0.545(10) 1 d P A 1
H34A H 0.3296 0.0760 0.2198 0.152 Uiso 0.545(10) 1 calc PR A 1
H34B H 0.4113 0.0441 0.1809 0.152 Uiso 0.545(10) 1 calc PR A 1
H34C H 0.4361 0.0415 0.2582 0.152 Uiso 0.545(10) 1 calc PR A 1
C35 C 0.3361(4) -0.0390(3) 0.2172(3) 0.068(2) Uani 0.545(10) 1 d PG A 1
C36 C 0.2729(5) -0.0533(5) 0.2602(3) 0.096(4) Uani 0.545(10) 1 d PG A 1
H36 H 0.2607 -0.0140 0.2889 0.115 Uiso 0.545(10) 1 calc PR A 1
C37 C 0.2275(5) -0.1250(6) 0.2613(4) 0.105(3) Uani 0.545(10) 1 d PG A 1
H37 H 0.1843 -0.1347 0.2907 0.126 Uiso 0.545(10) 1 calc PR A 1
C38 C 0.2452(6) -0.1824(4) 0.2194(5) 0.137(5) Uani 0.545(10) 1 d PG A 1
H38 H 0.2142 -0.2314 0.2202 0.165 Uiso 0.545(10) 1 calc PR A 1
C39 C 0.3085(6) -0.1681(3) 0.1763(4) 0.106(3) Uani 0.545(10) 1 d PG A 1
H39 H 0.3206 -0.2074 0.1477 0.127 Uiso 0.545(10) 1 calc PR A 1
C40 C 0.3539(5) -0.0964(4) 0.1752(3) 0.082(2) Uani 0.545(10) 1 d PG A 1
H40 H 0.3971 -0.0867 0.1458 0.099 Uiso 0.545(10) 1 calc PR A 1
C34A C 0.2132(14) -0.1090(19) 0.2937(9) 0.271(15) Uani 0.455(10) 1 d P A 2
H34D H 0.1733 -0.0631 0.2990 0.406 Uiso 0.455(10) 1 calc PR A 2
H34E H 0.2601 -0.1209 0.3347 0.406 Uiso 0.455(10) 1 calc PR A 2
H34F H 0.1667 -0.1525 0.2809 0.406 Uiso 0.455(10) 1 calc PR A 2
C35A C 0.2669(6) -0.0962(8) 0.2481(4) 0.128(8) Uani 0.455(10) 1 d PG A 2
C36A C 0.3004(9) -0.0211(6) 0.2442(6) 0.132(6) Uani 0.455(10) 1 d PG A 2
H36A H 0.2829 0.0173 0.2718 0.158 Uiso 0.455(10) 1 calc PR A 2
C37A C 0.3597(9) -0.0022(7) 0.1998(8) 0.199(13) Uani 0.455(10) 1 d PG A 2
H37A H 0.3826 0.0492 0.1972 0.238 Uiso 0.455(10) 1 calc PR A 2
C38A C 0.3854(7) -0.0584(11) 0.1593(6) 0.214(14) Uani 0.455(10) 1 d PG A 2
H38A H 0.4259 -0.0454 0.1290 0.256 Uiso 0.455(10) 1 calc PR A 2
C39A C 0.3518(9) -0.1335(9) 0.1632(4) 0.189(10) Uani 0.455(10) 1 d PG A 2
H39A H 0.3694 -0.1719 0.1356 0.227 Uiso 0.455(10) 1 calc PR A 2
C40A C 0.2926(8) -0.1524(5) 0.2076(5) 0.136(7) Uani 0.455(10) 1 d PG A 2
H40A H 0.2696 -0.2037 0.2102 0.163 Uiso 0.455(10) 1 calc PR A 2
C41 C 0.6531(12) 0.2319(8) 0.0969(9) 0.171(7) Uani 0.597(8) 1 d P B 1
H41A H 0.6401 0.2478 0.1389 0.257 Uiso 0.597(8) 1 calc PR B 1
H41B H 0.6063 0.2592 0.0623 0.257 Uiso 0.597(8) 1 calc PR B 1
H41C H 0.7239 0.2441 0.0950 0.257 Uiso 0.597(8) 1 calc PR B 1
C42 C 0.6371(3) 0.1522(2) 0.0891(2) 0.077(2) Uani 0.597(8) 1 d PG B 1
C43 C 0.6387(4) 0.1105(3) 0.14534(17) 0.086(3) Uani 0.597(8) 1 d PG B 1
H43 H 0.6494 0.1361 0.1858 0.103 Uiso 0.597(8) 1 calc PR B 1
C44 C 0.6248(5) 0.0313(3) 0.1423(3) 0.176(7) Uani 0.597(8) 1 d PG B 1
H44 H 0.6259 0.0028 0.1807 0.212 Uiso 0.597(8) 1 calc PR B 1
C45 C 0.6092(6) -0.0061(2) 0.0830(4) 0.192(9) Uani 0.597(8) 1 d PG B 1
H45 H 0.5997 -0.0603 0.0809 0.231 Uiso 0.597(8) 1 calc PR B 1
C46 C 0.6076(6) 0.0356(4) 0.0268(3) 0.139(4) Uani 0.597(8) 1 d PG B 1
H46 H 0.5970 0.0100 -0.0137 0.166 Uiso 0.597(8) 1 calc PR B 1
C47 C 0.6216(4) 0.1148(4) 0.02987(18) 0.103(3) Uani 0.597(8) 1 d PG B 1
H47 H 0.6205 0.1433 -0.0085 0.124 Uiso 0.597(8) 1 calc PR B 1
C41A C 0.6274(14) -0.0215(8) 0.0994(13) 0.225(15) Uani 0.403(8) 1 d PD B 2
H41D H 0.6955 -0.0401 0.0967 0.337 Uiso 0.403(8) 1 calc PR B 2
H41E H 0.5766 -0.0423 0.0632 0.337 Uiso 0.403(8) 1 calc PR B 2
H41F H 0.6112 -0.0382 0.1402 0.337 Uiso 0.403(8) 1 calc PR B 2
C42A C 0.6259(4) 0.0598(4) 0.0963(5) 0.089(4) Uani 0.403(8) 1 d PGD B 2
C43A C 0.6258(6) 0.1122(4) 0.1459(3) 0.213(18) Uani 0.403(8) 1 d PGD B 2
H43A H 0.6241 0.0945 0.1881 0.255 Uiso 0.403(8) 1 calc PR B 2
C44A C 0.6282(7) 0.1906(4) 0.1336(5) 0.154(9) Uani 0.403(8) 1 d PG B 2
H44A H 0.6282 0.2265 0.1675 0.185 Uiso 0.403(8) 1 calc PR B 2
C45A C 0.6307(8) 0.2166(5) 0.0719(6) 0.107(7) Uani 0.403(8) 1 d PG B 2
H45A H 0.6324 0.2702 0.0636 0.129 Uiso 0.403(8) 1 calc PR B 2
C46A C 0.6308(8) 0.1642(8) 0.0224(4) 0.248(16) Uani 0.403(8) 1 d PG B 2
H46A H 0.6325 0.1819 -0.0198 0.298 Uiso 0.403(8) 1 calc PR B 2
C47A C 0.6284(7) 0.0858(7) 0.0346(4) 0.187(13) Uani 0.403(8) 1 d PG B 2
H47A H 0.6284 0.0499 0.0007 0.224 Uiso 0.403(8) 1 calc PR B 2

loop_
_atom_site_aniso_label
_atom_site_aniso_U_11
_atom_site_aniso_U_22
_atom_site_aniso_U_33
_atom_site_aniso_U_23
_atom_site_aniso_U_13
_atom_site_aniso_U_12
K 0.0517(2) 0.0329(2) 0.0414(2) 0.00013(16) 0.00855(17) 0.00874(17)
Si1 0.0435(3) 0.0387(3) 0.0482(3) 0.0026(2) 0.0155(2) 0.0009(2)
Si2 0.0577(3) 0.0388(3) 0.0340(3) -0.0010(2) 0.0134(2) -0.0050(2)
N1 0.0340(7) 0.0263(7) 0.0329(7) 0.0007(5) 0.0036(5) -0.0028(5)
N2 0.0327(7) 0.0271(7) 0.0364(7) 0.0000(6) 0.0041(6) -0.0031(5)
N3 0.0456(8) 0.0353(8) 0.0354(7) 0.0014(6) 0.0110(6) 0.0006(6)
C1 0.0343(8) 0.0281(8) 0.0291(7) -0.0010(6) 0.0058(6) -0.0049(6)
C2 0.0410(10) 0.0266(8) 0.0506(10) 0.0032(7) 0.0033(8) 0.0004(7)
C3 0.0362(9) 0.0318(9) 0.0485(10) 0.0018(8) 0.0030(7) 0.0025(7)
C4 0.0338(8) 0.0249(8) 0.0404(9) 0.0011(7) 0.0009(7) -0.0053(6)
C5 0.0412(9) 0.0309(9) 0.0435(9) 0.0072(7) 0.0058(7) -0.0069(7)
C6 0.0426(10) 0.0402(10) 0.0621(12) 0.0099(9) 0.0107(9) -0.0112(8)
C7 0.0398(10) 0.0381(10) 0.0723(14) 0.0016(10) -0.0048(10) -0.0119(8)
C8 0.0475(11) 0.0479(11) 0.0531(12) -0.0112(9) -0.0068(9) -0.0087(9)
C9 0.0465(10) 0.0380(10) 0.0431(10) -0.0075(8) 0.0011(8) -0.0044(8)
C10 0.0556(12) 0.0582(13) 0.0407(10) 0.0027(9) 0.0143(9) -0.0222(10)
C11 0.0683(16) 0.113(2) 0.0434(12) 0.0160(13) 0.0033(11) -0.0042(15)
C12 0.0861(18) 0.0668(15) 0.0551(13) -0.0017(11) 0.0319(13) -0.0150(13)
C13 0.0581(13) 0.0713(15) 0.0415(10) -0.0187(10) 0.0069(9) -0.0090(11)
C14 0.191(4) 0.0626(18) 0.089(2) -0.0069(16) 0.072(2) 0.012(2)
C15 0.200(5) 0.078(2) 0.160(4) 0.048(2) 0.126(4) 0.031(3)
C16 0.0293(8) 0.0299(8) 0.0445(9) -0.0015(7) 0.0046(7) -0.0033(6)
C17 0.0379(9) 0.0355(9) 0.0494(10) -0.0018(8) 0.0124(8) -0.0048(7)
C18 0.0421(10) 0.0429(11) 0.0611(12) 0.0015(9) 0.0155(9) -0.0101(8)
C19 0.0396(10) 0.0392(10) 0.0738(14) -0.0044(10) 0.0068(9) -0.0123(8)
C20 0.0430(10) 0.0468(11) 0.0550(12) -0.0118(9) 0.0009(9) -0.0104(9)
C21 0.0374(9) 0.0395(10) 0.0458(10) -0.0034(8) 0.0039(8) -0.0056(7)
C22 0.0607(13) 0.0559(13) 0.0457(11) -0.0065(9) 0.0195(9) -0.0203(10)
C23 0.152(3) 0.0485(14) 0.0606(15) -0.0058(12) 0.0316(17) 0.0061(16)
C24 0.0599(13) 0.0657(15) 0.0514(12) 0.0034(11) 0.0148(10) 0.0015(11)
C25 0.0619(13) 0.0686(15) 0.0393(10) -0.0073(10) 0.0050(9) -0.0220(11)
C26 0.131(3) 0.0762(19) 0.0566(15) 0.0113(14) 0.0139(16) -0.0012(19)
C27 0.0859(19) 0.103(2) 0.0644(16) -0.0189(16) 0.0281(14) -0.0092(17)
C28 0.0632(15) 0.108(2) 0.0776(17) -0.0227(16) 0.0396(14) -0.0154(15)
C29 0.0577(14) 0.0784(18) 0.0760(17) -0.0015(14) 0.0058(12) -0.0153(13)
C30 0.0748(17) 0.0534(15) 0.124(3) 0.0318(16) 0.0309(17) -0.0012(13)
C31 0.0756(17) 0.0841(18) 0.0630(14) -0.0105(13) 0.0368(13) 0.0062(14)
C32 0.0901(18) 0.0644(15) 0.0388(11) -0.0075(10) 0.0120(11) -0.0153(13)
C33 0.101(2) 0.0489(13) 0.0487(12) 0.0068(10) 0.0185(12) -0.0196(13)
C34 0.104(5) 0.073(5) 0.106(5) 0.005(4) -0.025(4) 0.007(4)
C35 0.061(3) 0.060(4) 0.068(4) 0.010(3) -0.019(3) 0.012(3)
C36 0.065(5) 0.126(11) 0.092(6) 0.048(6) 0.005(4) 0.013(5)
C37 0.067(5) 0.131(8) 0.115(8) 0.048(6) 0.015(5) 0.015(5)
C38 0.088(7) 0.124(8) 0.172(12) 0.043(9) -0.037(7) 0.012(6)
C39 0.093(7) 0.129(8) 0.079(7) -0.010(5) -0.022(5) 0.025(5)
C40 0.079(5) 0.099(5) 0.056(4) -0.005(4) -0.013(3) 0.027(4)
C34A 0.114(11) 0.54(4) 0.165(17) 0.03(2) 0.050(11) 0.063(17)
C35A 0.055(6) 0.177(17) 0.131(12) 0.091(12) -0.026(6) -0.017(8)
C36A 0.126(12) 0.151(15) 0.095(10) 0.029(9) -0.033(9) 0.065(11)
C37A 0.23(2) 0.087(10) 0.21(2) 0.072(11) -0.132(17) -0.047(12)
C38A 0.099(8) 0.32(3) 0.187(17) 0.17(2) -0.039(9) -0.041(14)
C39A 0.113(15) 0.32(3) 0.110(12) 0.051(16) -0.022(10) 0.057(16)
C40A 0.117(11) 0.197(15) 0.067(6) -0.059(9) -0.041(7) 0.073(11)
C41 0.087(8) 0.121(9) 0.278(17) -0.018(10) -0.023(8) 0.042(6)
C42 0.0306(19) 0.085(4) 0.111(5) 0.023(3) 0.009(2) 0.008(2)
C43 0.069(4) 0.112(8) 0.069(4) -0.001(5) -0.004(3) 0.010(4)
C44 0.100(6) 0.267(17) 0.136(7) 0.131(10) -0.033(5) -0.034(8)
C45 0.080(7) 0.171(13) 0.29(2) 0.074(14) -0.045(9) 0.009(7)
C46 0.060(5) 0.153(9) 0.201(11) -0.011(8) 0.023(5) 0.021(5)
C47 0.058(5) 0.154(8) 0.102(7) -0.032(5) 0.026(4) 0.019(4)
C41A 0.078(8) 0.113(10) 0.46(4) -0.141(16) 0.001(15) -0.026(8)
C42A 0.027(3) 0.065(5) 0.162(11) -0.055(6) -0.011(4) 0.003(3)
C43A 0.065(7) 0.26(3) 0.27(3) 0.21(3) -0.075(11) -0.056(11)
C44A 0.059(6) 0.164(16) 0.23(2) -0.123(15) 0.021(9) -0.029(9)
C45A 0.062(7) 0.134(12) 0.143(11) 0.085(10) 0.060(9) 0.055(8)
C46A 0.076(10) 0.43(5) 0.24(3) 0.04(3) 0.046(13) -0.039(18)
C47A 0.037(6) 0.43(4) 0.091(11) 0.079(16) 0.016(6) -0.028(14)

loop_
_atom_type_symbol
_atom_type_description
_atom_type_scat_dispersion_real
_atom_type_scat_dispersion_imag
_atom_type_scat_source
C C 0.0033 0.0016 'International Tables Vol C Tables 4.2.6.8 and 6.1.1.4'
H H 0.0000 0.0000 'International Tables Vol C Tables 4.2.6.8 and 6.1.1.4'
N N 0.0061 0.0033 'International Tables Vol C Tables 4.2.6.8 and 6.1.1.4'
Si Si 0.0817 0.0704 'International Tables Vol C Tables 4.2.6.8 and 6.1.1.4'
K K 0.2009 0.2494 'International Tables Vol C Tables 4.2.6.8 and 6.1.1.4'

loop_
_geom_angle_atom_site_label_1
_geom_angle_atom_site_label_2
_geom_angle_atom_site_label_3
_geom_angle
_geom_angle_site_symmetry_1
_geom_angle_site_symmetry_3
N3 K N3 92.26(4) 3_565 .
N3 K C1 131.00(5) 3_565 .
N3 K C1 136.54(4) . .
N3 K C33 56.52(5) 3_565 3_565
N3 K C33 108.09(6) . 3_565
C1 K C33 95.60(6) . 3_565
N3 K C28 55.43(5) 3_565 3_565
N3 K C28 98.74(7) . 3_565
C1 K C28 108.87(6) . 3_565
C33 K C28 106.60(6) 3_565 3_565
N3 K Si1 100.64(3) 3_565 .
N3 K Si1 26.27(3) . .
C1 K Si1 121.57(3) . .
C33 K Si1 91.90(5) 3_565 .
C28 K Si1 123.99(6) 3_565 .
N3 K Si2 99.79(3) 3_565 .
N3 K Si2 26.27(3) . .
C1 K Si2 125.72(3) . .
C33 K Si2 132.93(5) 3_565 .
C28 K Si2 82.49(6) 3_565 .
Si1 K Si2 49.565(13) . .
N3 K Si2 25.76(3) 3_565 3_565
N3 K Si2 98.25(3) . 3_565
C1 K Si2 118.97(3) . 3_565
C33 K Si2 30.97(4) 3_565 3_565
C28 K Si2 79.47(4) 3_565 3_565
Si1 K Si2 94.998(16) . 3_565
Si2 K Si2 115.272(13) . 3_565
N3 K Si1 25.15(3) 3_565 3_565
N3 K Si1 98.15(3) . 3_565
C1 K Si1 122.59(3) . 3_565
C33 K Si1 77.99(4) 3_565 3_565
C28 K Si1 30.45(4) 3_565 3_565
Si1 K Si1 115.668(14) . 3_565
Si2 K Si1 94.309(15) . 3_565
Si2 K Si1 49.192(13) 3_565 3_565
N3 K K 46.91(3) 3_565 3_565
N3 K K 45.35(3) . 3_565
C1 K K 176.03(4) . 3_565
C33 K K 80.46(5) 3_565 3_565
C28 K K 72.97(6) 3_565 3_565
Si1 K K 58.403(14) . 3_565
Si2 K K 57.703(13) . 3_565
Si2 K K 57.569(13) 3_565 3_565
Si1 K K 57.265(13) 3_565 3_565
N3 Si1 C30 112.97(10) . .
N3 Si1 C29 117.95(11) . .
C30 Si1 C29 105.96(14) . .
N3 Si1 C28 110.68(11) . .
C30 Si1 C28 104.61(16) . .
C29 Si1 C28 103.46(13) . .
N3 Si1 K 49.34(5) . .
C30 Si1 K 70.55(9) . .
C29 Si1 K 157.27(10) . .
C28 Si1 K 99.09(9) . .
N3 Si1 K 45.19(5) . 3_565
C30 Si1 K 130.89(11) . 3_565
C29 Si1 K 123.14(9) . 3_565
C28 Si1 K 65.96(9) . 3_565
K Si1 K 64.332(14) . 3_565
N3 Si2 C32 116.46(10) . .
N3 Si2 C31 113.79(10) . .
C32 Si2 C31 103.42(13) . .
N3 Si2 C33 111.32(10) . .
C32 Si2 C33 106.39(11) . .
C31 Si2 C33 104.40(13) . .
N3 Si2 K 49.33(6) . .
C32 Si2 K 141.34(8) . .
C31 Si2 K 66.18(8) . .
C33 Si2 K 112.25(8) . .
N3 Si2 K 46.50(5) . 3_565
C32 Si2 K 137.47(9) . 3_565
C31 Si2 K 119.11(9) . 3_565
C33 Si2 K 65.38(8) . 3_565
K Si2 K 64.728(13) . 3_565
C1 N1 C2 112.92(14) . .
C1 N1 C4 125.11(14) . .
C2 N1 C4 121.89(14) . .
C1 N2 C3 113.32(14) . .
C1 N2 C16 124.29(14) . .
C3 N2 C16 122.38(14) . .
Si1 N3 Si2 133.06(10) . .
Si1 N3 K 109.66(7) . 3_565
Si2 N3 K 107.74(7) . 3_565
Si1 N3 K 104.39(7) . .
Si2 N3 K 104.40(7) . .
K N3 K 87.74(4) 3_565 .
N1 C1 N2 101.23(13) . .
N1 C1 K 133.08(11) . .
N2 C1 K 125.68(10) . .
C3 C2 N1 106.58(15) . .
C3 C2 H2 126.7 . .
N1 C2 H2 126.7 . .
C2 C3 N2 105.95(15) . .
C2 C3 H3 127.0 . .
N2 C3 H3 127.0 . .
C9 C4 C5 123.34(16) . .
C9 C4 N1 117.59(16) . .
C5 C4 N1 119.03(15) . .
C6 C5 C4 116.79(17) . .
C6 C5 C10 121.83(18) . .
C4 C5 C10 121.38(16) . .
C7 C6 C5 120.9(2) . .
C7 C6 H6 119.6 . .
C5 C6 H6 119.6 . .
C8 C7 C6 121.07(18) . .
C8 C7 H7 119.5 . .
C6 C7 H7 119.5 . .
C7 C8 C9 120.54(19) . .
C7 C8 H8 119.7 . .
C9 C8 H8 119.7 . .
C8 C9 C4 117.31(19) . .
C8 C9 C13 121.03(18) . .
C4 C9 C13 121.60(17) . .
C12 C10 C5 113.65(18) . .
C12 C10 C11 110.33(19) . .
C5 C10 C11 111.0(2) . .
C12 C10 H10 107.2 . .
C5 C10 H10 107.2 . .
C11 C10 H10 107.2 . .
C10 C11 H11A 109.5 . .
C10 C11 H11B 109.5 . .
H11A C11 H11B 109.5 . .
C10 C11 H11C 109.5 . .
H11A C11 H11C 109.5 . .
H11B C11 H11C 109.5 . .
C10 C12 H12A 109.5 . .
C10 C12 H12B 109.5 . .
H12A C12 H12B 109.5 . .
C10 C12 H12C 109.5 . .
H12A C12 H12C 109.5 . .
H12B C12 H12C 109.5 . .
C15 C13 C14 110.5(3) . .
C15 C13 C9 111.0(2) . .
C14 C13 C9 113.8(2) . .
C15 C13 H13 107.0 . .
C14 C13 H13 107.0 . .
C9 C13 H13 107.0 . .
C13 C14 H14A 109.5 . .
C13 C14 H14B 109.5 . .
H14A C14 H14B 109.5 . .
C13 C14 H14C 109.5 . .
H14A C14 H14C 109.5 . .
H14B C14 H14C 109.5 . .
C13 C15 H15A 109.5 . .
C13 C15 H15B 109.5 . .
H15A C15 H15B 109.5 . .
C13 C15 H15C 109.5 . .
H15A C15 H15C 109.5 . .
H15B C15 H15C 109.5 . .
C21 C16 C17 123.23(16) . .
C21 C16 N2 118.12(15) . .
C17 C16 N2 118.59(15) . .
C18 C17 C16 117.15(17) . .
C18 C17 C22 121.18(17) . .
C16 C17 C22 121.67(16) . .
C19 C18 C17 120.62(19) . .
C19 C18 H18 119.7 . .
C17 C18 H18 119.7 . .
C20 C19 C18 121.14(18) . .
C20 C19 H19 119.4 . .
C18 C19 H19 119.4 . .
C19 C20 C21 120.69(19) . .
C19 C20 H20 119.7 . .
C21 C20 H20 119.7 . .
C16 C21 C20 117.11(18) . .
C16 C21 C25 122.07(16) . .
C20 C21 C25 120.80(18) . .
C17 C22 C23 110.9(2) . .
C17 C22 C24 113.26(18) . .
C23 C22 C24 109.57(19) . .
C17 C22 H22 107.6 . .
C23 C22 H22 107.6 . .
C24 C22 H22 107.6 . .
C22 C23 H23A 109.5 . .
C22 C23 H23B 109.5 . .
H23A C23 H23B 109.5 . .
C22 C23 H23C 109.5 . .
H23A C23 H23C 109.5 . .
H23B C23 H23C 109.5 . .
C22 C24 H24A 109.5 . .
C22 C24 H24B 109.5 . .
H24A C24 H24B 109.5 . .
C22 C24 H24C 109.5 . .
H24A C24 H24C 109.5 . .
H24B C24 H24C 109.5 . .
C21 C25 C26 111.2(2) . .
C21 C25 C27 111.7(2) . .
C26 C25 C27 109.9(2) . .
C21 C25 H25 108.0 . .
C26 C25 H25 108.0 . .
C27 C25 H25 108.0 . .
C25 C26 H26A 109.5 . .
C25 C26 H26B 109.5 . .
H26A C26 H26B 109.5 . .
C25 C26 H26C 109.5 . .
H26A C26 H26C 109.5 . .
H26B C26 H26C 109.5 . .
C25 C27 H27A 109.5 . .
C25 C27 H27B 109.5 . .
H27A C27 H27B 109.5 . .
C25 C27 H27C 109.5 . .
H27A C27 H27C 109.5 . .
H27B C27 H27C 109.5 . .
Si1 C28 H28A 109.5 . .
Si1 C28 H28B 109.5 . .
H28A C28 H28B 109.5 . .
Si1 C28 H28C 109.5 . .
H28A C28 H28C 109.5 . .
H28B C28 H28C 109.5 . .
Si1 C29 H29A 109.5 . .
Si1 C29 H29B 109.5 . .
H29A C29 H29B 109.5 . .
Si1 C29 H29C 109.5 . .
H29A C29 H29C 109.5 . .
H29B C29 H29C 109.5 . .
Si1 C30 H30A 109.5 . .
Si1 C30 H30B 109.5 . .
H30A C30 H30B 109.5 . .
Si1 C30 H30C 109.5 . .
H30A C30 H30C 109.5 . .
H30B C30 H30C 109.5 . .
Si2 C31 H31A 109.5 . .
Si2 C31 H31B 109.5 . .
H31A C31 H31B 109.5 . .
Si2 C31 H31C 109.5 . .
H31A C31 H31C 109.5 . .
H31B C31 H31C 109.5 . .
Si2 C32 H32A 109.5 . .
Si2 C32 H32B 109.5 . .
H32A C32 H32B 109.5 . .
Si2 C32 H32C 109.5 . .
H32A C32 H32C 109.5 . .
H32B C32 H32C 109.5 . .
Si2 C33 H33A 109.5 . .
Si2 C33 H33B 109.5 . .
H33A C33 H33B 109.5 . .
Si2 C33 H33C 109.5 . .
H33A C33 H33C 109.5 . .
H33B C33 H33C 109.5 . .
C36 C35 C40 120.0 . .
C36 C35 C34 117.1(6) . .
C40 C35 C34 122.9(6) . .
C35 C36 C37 120.0 . .
C35 C36 H36 120.0 . .
C37 C36 H36 120.0 . .
C38 C37 C36 120.0 . .
C38 C37 H37 120.0 . .
C36 C37 H37 120.0 . .
C37 C38 C39 120.0 . .
C37 C38 H38 120.0 . .
C39 C38 H38 120.0 . .
C40 C39 C38 120.0 . .
C40 C39 H39 120.0 . .
C38 C39 H39 120.0 . .
C39 C40 C35 120.0 . .
C39 C40 H40 120.0 . .
C35 C40 H40 120.0 . .
C35A C34A H34D 109.5 . .
C35A C34A H34E 109.5 . .
H34D C34A H34E 109.5 . .
C35A C34A H34F 109.5 . .
H34D C34A H34F 109.5 . .
H34E C34A H34F 109.5 . .
C34A C35A C36A 115.4(15) . .
C34A C35A C40A 124.6(15) . .
C36A C35A C40A 120.0 . .
C35A C36A C37A 120.0 . .
C35A C36A H36A 120.0 . .
C37A C36A H36A 120.0 . .
C38A C37A C36A 120.0 . .
C38A C37A H37A 120.0 . .
C36A C37A H37A 120.0 . .
C37A C38A C39A 120.0 . .
C37A C38A H38A 120.0 . .
C39A C38A H38A 120.0 . .
C40A C39A C38A 120.0 . .
C40A C39A H39A 120.0 . .
C38A C39A H39A 120.0 . .
C39A C40A C35A 120.0 . .
C39A C40A H40A 120.0 . .
C35A C40A H40A 120.0 . .
C43 C42 C47 120.0 . .
C43 C42 C41 116.1(8) . .
C47 C42 C41 123.9(8) . .
C42 C43 C44 120.0 . .
C42 C43 H43 120.0 . .
C44 C43 H43 120.0 . .
C45 C44 C43 120.0 . .
C45 C44 H44 120.0 . .
C43 C44 H44 120.0 . .
C44 C45 C46 120.0 . .
C44 C45 H45 120.0 . .
C46 C45 H45 120.0 . .
C47 C46 C45 120.0 . .
C47 C46 H46 120.0 . .
C45 C46 H46 120.0 . .
C46 C47 C42 120.0 . .
C46 C47 H47 120.0 . .
C42 C47 H47 120.0 . .
C42A C41A H41D 109.5 . .
C42A C41A H41E 109.5 . .
H41D C41A H41E 109.5 . .
C42A C41A H41F 109.5 . .
H41D C41A H41F 109.5 . .
H41E C41A H41F 109.5 . .
C43A C42A C47A 120.0 . .
C43A C42A C41A 128.6(12) . .
C47A C42A C41A 111.4(12) . .
C42A C43A C44A 120.0 . .
C42A C43A H43A 120.0 . .
C44A C43A H43A 120.0 . .
C45A C44A C43A 120.0 . .
C45A C44A H44A 120.0 . .
C43A C44A H44A 120.0 . .
C44A C45A C46A 120.0 . .
C44A C45A H45A 120.0 . .
C46A C45A H45A 120.0 . .
C47A C46A C45A 120.0 . .
C47A C46A H46A 120.0 . .
C45A C46A H46A 120.0 . .
C46A C47A C42A 120.0 . .
C46A C47A H47A 120.0 . .
C42A C47A H47A 120.0 . .

loop_
_geom_bond_atom_site_label_1
_geom_bond_atom_site_label_2
_geom_bond_distance
_geom_bond_site_symmetry_2
K N3 2.7836(15) 3_565
K N3 2.8576(16) .
K C1 3.0291(17) .
K C33 3.343(2) 3_565
K C28 3.396(3) 3_565
K Si1 3.6490(7) .
K Si2 3.6494(7) .
K Si2 3.6549(6) 3_565
K Si1 3.6950(7) 3_565
K K 3.9099(8) 3_565
Si1 N3 1.6676(16) .
Si1 C30 1.877(3) .
Si1 C29 1.881(3) .
Si1 C28 1.885(3) .
Si1 K 3.6950(7) 3_565
Si2 N3 1.6677(15) .
Si2 C32 1.878(2) .
Si2 C31 1.884(3) .
Si2 C33 1.893(2) .
Si2 K 3.6549(6) 3_565
N1 C1 1.369(2) .
N1 C2 1.388(2) .
N1 C4 1.443(2) .
N2 C1 1.371(2) .
N2 C3 1.387(2) .
N2 C16 1.442(2) .
N3 K 2.7836(15) 3_565
C2 C3 1.340(3) .
C2 H2 0.9500 .
C3 H3 0.9500 .
C4 C9 1.396(2) .
C4 C5 1.399(3) .
C5 C6 1.392(3) .
C5 C10 1.525(3) .
C6 C7 1.383(3) .
C6 H6 0.9500 .
C7 C8 1.372(3) .
C7 H7 0.9500 .
C8 C9 1.396(3) .
C8 H8 0.9500 .
C9 C13 1.517(3) .
C10 C12 1.518(3) .
C10 C11 1.534(4) .
C10 H10 1.0000 .
C11 H11A 0.9800 .
C11 H11B 0.9800 .
C11 H11C 0.9800 .
C12 H12A 0.9800 .
C12 H12B 0.9800 .
C12 H12C 0.9800 .
C13 C15 1.466(4) .
C13 C14 1.508(4) .
C13 H13 1.0000 .
C14 H14A 0.9800 .
C14 H14B 0.9800 .
C14 H14C 0.9800 .
C15 H15A 0.9800 .
C15 H15B 0.9800 .
C15 H15C 0.9800 .
C16 C21 1.396(3) .
C16 C17 1.399(3) .
C17 C18 1.394(3) .
C17 C22 1.524(3) .
C18 C19 1.381(3) .
C18 H18 0.9500 .
C19 C20 1.373(3) .
C19 H19 0.9500 .
C20 C21 1.398(3) .
C20 H20 0.9500 .
C21 C25 1.516(3) .
C22 C23 1.524(4) .
C22 C24 1.527(3) .
C22 H22 1.0000 .
C23 H23A 0.9800 .
C23 H23B 0.9800 .
C23 H23C 0.9800 .
C24 H24A 0.9800 .
C24 H24B 0.9800 .
C24 H24C 0.9800 .
C25 C26 1.527(4) .
C25 C27 1.530(4) .
C25 H25 1.0000 .
C26 H26A 0.9800 .
C26 H26B 0.9800 .
C26 H26C 0.9800 .
C27 H27A 0.9800 .
C27 H27B 0.9800 .
C27 H27C 0.9800 .
C28 H28A 0.9800 .
C28 H28B 0.9800 .
C28 H28C 0.9800 .
C29 H29A 0.9800 .
C29 H29B 0.9800 .
C29 H29C 0.9800 .
C30 H30A 0.9800 .
C30 H30B 0.9800 .
C30 H30C 0.9800 .
C31 H31A 0.9800 .
C31 H31B 0.9800 .
C31 H31C 0.9800 .
C32 H32A 0.9800 .
C32 H32B 0.9800 .
C32 H32C 0.9800 .
C33 H33A 0.9800 .
C33 H33B 0.9800 .
C33 H33C 0.9800 .
C34 C35 1.452(11) .
C34 H34A 0.9800 .
C34 H34B 0.9800 .
C34 H34C 0.9800 .
C35 C36 1.3900 .
C35 C40 1.3900 .
C36 C37 1.3900 .
C36 H36 0.9500 .
C37 C38 1.3900 .
C37 H37 0.9500 .
C38 C39 1.3900 .
C38 H38 0.9500 .
C39 C40 1.3900 .
C39 H39 0.9500 .
C40 H40 0.9500 .
C34A C35A 1.339(18) .
C34A H34D 0.9800 .
C34A H34E 0.9800 .
C34A H34F 0.9800 .
C35A C36A 1.3900 .
C35A C40A 1.3900 .
C36A C37A 1.3900 .
C36A H36A 0.9500 .
C37A C38A 1.3900 .
C37A H37A 0.9500 .
C38A C39A 1.3900 .
C38A H38A 0.9500 .
C39A C40A 1.3900 .
C39A H39A 0.9500 .
C40A H40A 0.9500 .
C41 C42 1.406(16) .
C41 H41A 0.9800 .
C41 H41B 0.9800 .
C41 H41C 0.9800 .
C42 C43 1.3900 .
C42 C47 1.3900 .
C43 C44 1.3900 .
C43 H43 0.9500 .
C44 C45 1.3900 .
C44 H44 0.9500 .
C45 C46 1.3900 .
C45 H45 0.9500 .
C46 C47 1.3900 .
C46 H46 0.9500 .
C47 H47 0.9500 .
C41A C42A 1.415(14) .
C41A H41D 0.9800 .
C41A H41E 0.9800 .
C41A H41F 0.9800 .
C42A C43A 1.3900 .
C42A C47A 1.3900 .
C43A C44A 1.3900 .
C43A H43A 0.9500 .
C44A C45A 1.3900 .
C44A H44A 0.9500 .
C45A C46A 1.3900 .
C45A H45A 0.9500 .
C46A C47A 1.3900 .
C46A H46A 0.9500 .
C47A H47A 0.9500 .
